data_7133786
loop_
_publ_author_name
'Sansores-Paredes, Mar&#xed;a L G'
'Lutz, Martin'
'Moret, Marc-Etienne'

_publ_section_title
;
 Carbene transfer reactivity from a nickelacyclobutane.
;
_journal_issue 85
_journal_name_full 'Chemical communications (Cambridge, England)'
_journal_page_first 12397
_journal_page_last 12400
_journal_paper_doi 10.1039/d4cc04273e
_journal_volume 60
_journal_year 2024
_chemical_formula_moiety 'C56 H45 Ni P3'
_chemical_formula_sum 'C56 H45 Ni P3'
_chemical_formula_weight 869.54
_space_group_crystal_system monoclinic
_space_group_IT_number 14
_space_group_name_Hall '-P 2yn'
_space_group_name_H-M_alt 'P 1 21/n 1'
_atom_sites_solution_hydrogens difmap
_atom_sites_solution_primary dual
_atom_sites_solution_secondary difmap
_audit_creation_method SHELXL-2018/3
_audit_update_record
;
2024-06-25 deposited with the CCDC.	2024-09-30 downloaded from the CCDC.
;
_cell_angle_alpha 90
_cell_angle_beta 100.245(2)
_cell_angle_gamma 90
_cell_formula_units_Z 4
_cell_length_a 9.5744(4)
_cell_length_b 23.4453(7)
_cell_length_c 21.3424(11)
_cell_measurement_reflns_used 16894
_cell_measurement_temperature 150(2)
_cell_measurement_theta_max 27.51
_cell_measurement_theta_min 1.71
_cell_volume 4714.4(3)
_computing_cell_refinement Peakref
_computing_data_collection Apex3
_computing_data_reduction 'Eval15, Twinabs, Squeeze'
_computing_structure_refinement 'SHELXL-2018/3 (Sheldrick, 2018)'
_computing_structure_solution SHELXT
_diffrn_ambient_temperature 150(2)
_diffrn_measured_fraction_theta_full 1.000
_diffrn_measured_fraction_theta_max 0.999
_diffrn_measurement_device_type 'Bruker Kappa ApexII'
_diffrn_measurement_method '\f and \w scans'
_diffrn_radiation_type MoK\a
_diffrn_radiation_wavelength 0.71073
_diffrn_reflns_av_R_equivalents 0.1313
_diffrn_reflns_av_unetI/netI 0.1330
_diffrn_reflns_Laue_measured_fraction_full 1.000
_diffrn_reflns_Laue_measured_fraction_max 0.999
_diffrn_reflns_limit_h_max 12
_diffrn_reflns_limit_h_min -12
_diffrn_reflns_limit_k_max 30
_diffrn_reflns_limit_k_min -30
_diffrn_reflns_limit_l_max 27
_diffrn_reflns_limit_l_min -27
_diffrn_reflns_number 90775
_diffrn_reflns_point_group_measured_fraction_full 1.000
_diffrn_reflns_point_group_measured_fraction_max 0.999
_diffrn_reflns_theta_full 25.242
_diffrn_reflns_theta_max 27.766
_diffrn_reflns_theta_min 1.737
_diffrn_source 'sealed tube'
_exptl_absorpt_coefficient_mu 0.549
_exptl_absorpt_correction_T_max 0.7456
_exptl_absorpt_correction_T_min 0.4834
_exptl_absorpt_correction_type multi-scan
_exptl_absorpt_process_details TWINABS-2012/1
_exptl_crystal_colour orange
_exptl_crystal_density_diffrn 1.225
_exptl_crystal_description needle
_exptl_crystal_F_000 1816
_exptl_crystal_size_max 0.42
_exptl_crystal_size_mid 0.10
_exptl_crystal_size_min 0.05
_refine_diff_density_max 0.575
_refine_diff_density_min -0.510
_refine_diff_density_rms 0.091
_refine_ls_extinction_method none
_refine_ls_goodness_of_fit_ref 1.018
_refine_ls_hydrogen_treatment mixed
_refine_ls_matrix_type full
_refine_ls_number_parameters 550
_refine_ls_number_reflns 12991
_refine_ls_number_restraints 0
_refine_ls_restrained_S_all 1.018
_refine_ls_R_factor_all 0.1360
_refine_ls_R_factor_gt 0.0669
_refine_ls_shift/su_max 0.000
_refine_ls_shift/su_mean 0.000
_refine_ls_structure_factor_coef Fsqd
_refine_ls_weighting_details 'w=1/[\s^2^(Fo^2^)+(0.0702P)^2^] where P=(Fo^2^+2Fc^2^)/3'
_refine_ls_weighting_scheme calc
_refine_ls_wR_factor_gt 0.1318
_refine_ls_wR_factor_ref 0.1558
_reflns_Friedel_coverage 0.000
_reflns_number_gt 7764
_reflns_number_total 12991
_reflns_threshold_expression 'I > 2\s(I)'
_cod_data_source_file d4cc04273e3.cif
_cod_data_source_block l1053a
_cod_depositor_comments 'Adding full bibliography for 7133786.cif.'
_cod_original_cell_volume 4714.5(3)
_cod_original_sg_symbol_H-M 'P 21/n'
_cod_database_code 7133786
_shelx_shelxl_version_number 2018/3
_shelx_space_group_comment
;
The symmetry employed for this shelxl refinement is uniquely defined
by the following loop, which should always be used as a source of
symmetry information in preference to the above space-group names.
They are only intended as comments.
;

loop_
_space_group_symop_operation_xyz
'x, y, z'
'-x+1/2, y+1/2, -z+1/2'
'-x, -y, -z'
'x-1/2, -y-1/2, z-1/2'

loop_
_atom_site_label
_atom_site_type_symbol
_atom_site_fract_x
_atom_site_fract_y
_atom_site_fract_z
_atom_site_U_iso_or_equiv
_atom_site_adp_type
_atom_site_occupancy
_atom_site_site_symmetry_order
_atom_site_calc_flag
_atom_site_refinement_flags_posn
_atom_site_refinement_flags_adp
_atom_site_refinement_flags_occupancy
_atom_site_disorder_assembly
_atom_site_disorder_group
Ni1 Ni 0.43949(5) 0.34882(2) 0.20548(2) 0.01791(13) Uani 1 1 d . . . . .
P11 P 0.30279(11) 0.31054(4) 0.12459(5) 0.0217(2) Uani 1 1 d . . . . .
P21 P 0.40167(11) 0.43897(4) 0.22159(5) 0.0212(2) Uani 1 1 d . . . . .
C11 C 0.4352(5) 0.29207(18) 0.0760(2) 0.0290(10) Uani 1 1 d . . . . .
C21 C 0.4196(5) 0.25324(19) 0.0265(2) 0.0419(12) Uani 1 1 d . . . . .
H21 H 0.331050 0.234626 0.013473 0.050 Uiso 1 1 calc R U . . .
C31 C 0.5323(6) 0.2412(2) -0.0044(3) 0.0623(18) Uani 1 1 d . . . . .
H31 H 0.522486 0.213810 -0.037754 0.075 Uiso 1 1 calc R U . . .
C41 C 0.6588(6) 0.2698(3) 0.0143(3) 0.0669(18) Uani 1 1 d . . . . .
H41 H 0.736839 0.260950 -0.005950 0.080 Uiso 1 1 calc R U . . .
C51 C 0.6758(5) 0.3110(2) 0.0616(3) 0.0495(14) Uani 1 1 d . . . . .
H51 H 0.763512 0.330620 0.072846 0.059 Uiso 1 1 calc R U . . .
C61 C 0.5620(5) 0.32360(18) 0.0929(2) 0.0310(10) Uani 1 1 d . . . . .
C71 C 0.5743(4) 0.36824(17) 0.1456(2) 0.0274(10) Uani 1 1 d . . . . .
C81 C 0.5599(4) 0.43045(17) 0.1261(2) 0.0257(9) Uani 1 1 d . . . . .
C91 C 0.6218(5) 0.4514(2) 0.0764(2) 0.0373(11) Uani 1 1 d . . . . .
H91 H 0.670669 0.426189 0.052977 0.045 Uiso 1 1 calc R U . . .
C101 C 0.6124(5) 0.5091(2) 0.0608(2) 0.0422(13) Uani 1 1 d . . . . .
H101 H 0.657404 0.522756 0.027431 0.051 Uiso 1 1 calc R U . . .
C111 C 0.5407(5) 0.5463(2) 0.0919(2) 0.0418(12) Uani 1 1 d . . . . .
H111 H 0.532886 0.585331 0.079653 0.050 Uiso 1 1 calc R U . . .
C121 C 0.4786(5) 0.52654(17) 0.1422(2) 0.0323(11) Uani 1 1 d . . . . .
H121 H 0.429719 0.552457 0.164854 0.039 Uiso 1 1 calc R U . . .
C131 C 0.4874(4) 0.46946(17) 0.15942(19) 0.0263(10) Uani 1 1 d . . . . .
C141 C 0.2080(4) 0.24477(17) 0.13663(19) 0.0263(10) Uani 1 1 d . . . . .
C151 C 0.2683(5) 0.19103(17) 0.1364(2) 0.0350(11) Uani 1 1 d . . . . .
H151 H 0.359396 0.186792 0.125095 0.042 Uiso 1 1 calc R U . . .
C161 C 0.1958(6) 0.14302(19) 0.1526(2) 0.0462(14) Uani 1 1 d . . . . .
H161 H 0.238150 0.106377 0.152732 0.055 Uiso 1 1 calc R U . . .
C171 C 0.0638(7) 0.1486(2) 0.1684(2) 0.0532(15) Uani 1 1 d . . . . .
H171 H 0.014457 0.115761 0.178792 0.064 Uiso 1 1 calc R U . . .
C181 C 0.0027(6) 0.2015(2) 0.1691(2) 0.0492(14) Uani 1 1 d . . . . .
H181 H -0.088787 0.205323 0.179999 0.059 Uiso 1 1 calc R U . . .
C191 C 0.0753(5) 0.24988(19) 0.1537(2) 0.0356(11) Uani 1 1 d . . . . .
H191 H 0.033495 0.286506 0.155013 0.043 Uiso 1 1 calc R U . . .
C201 C 0.1702(4) 0.34643(18) 0.06365(19) 0.0261(9) Uani 1 1 d . . . . .
C211 C 0.1883(4) 0.40463(17) 0.0533(2) 0.0276(10) Uani 1 1 d . . . . .
H211 H 0.264744 0.424528 0.078503 0.033 Uiso 1 1 calc R U . . .
C221 C 0.0959(4) 0.4336(2) 0.0066(2) 0.0355(11) Uani 1 1 d . . . . .
H221 H 0.108303 0.473361 0.000934 0.043 Uiso 1 1 calc R U . . .
C231 C -0.0121(5) 0.4058(2) -0.0311(2) 0.0403(12) Uani 1 1 d . . . . .
H231 H -0.073193 0.425737 -0.063707 0.048 Uiso 1 1 calc R U . . .
C241 C -0.0326(5) 0.3483(2) -0.0217(2) 0.0407(12) Uani 1 1 d . . . . .
H241 H -0.109769 0.328946 -0.047031 0.049 Uiso 1 1 calc R U . . .
C251 C 0.0591(5) 0.31879(19) 0.0246(2) 0.0338(11) Uani 1 1 d . . . . .
H251 H 0.045937 0.279020 0.029736 0.041 Uiso 1 1 calc R U . . .
C261 C 0.4905(4) 0.47612(15) 0.2931(2) 0.0237(9) Uani 1 1 d . . . . .
C271 C 0.6277(4) 0.49844(17) 0.2977(2) 0.0320(10) Uani 1 1 d . . . . .
H271 H 0.674726 0.497130 0.262073 0.038 Uiso 1 1 calc R U . . .
C281 C 0.6946(5) 0.52262(18) 0.3549(3) 0.0440(14) Uani 1 1 d . . . . .
H281 H 0.787387 0.537999 0.358017 0.053 Uiso 1 1 calc R U . . .
C291 C 0.6275(6) 0.52450(19) 0.4074(3) 0.0467(14) Uani 1 1 d . . . . .
H291 H 0.673965 0.540862 0.446302 0.056 Uiso 1 1 calc R U . . .
C301 C 0.4939(6) 0.50255(19) 0.4025(2) 0.0440(13) Uani 1 1 d . . . . .
H301 H 0.446990 0.504216 0.438111 0.053 Uiso 1 1 calc R U . . .
C311 C 0.4262(5) 0.47799(17) 0.3465(2) 0.0323(11) Uani 1 1 d . . . . .
H311 H 0.334245 0.462102 0.344489 0.039 Uiso 1 1 calc R U . . .
C321 C 0.2248(4) 0.47124(16) 0.21080(19) 0.0217(9) Uani 1 1 d . . . . .
C331 C 0.1982(4) 0.52800(17) 0.2231(2) 0.0299(10) Uani 1 1 d . . . . .
H331 H 0.275313 0.552605 0.238762 0.036 Uiso 1 1 calc R U . . .
C341 C 0.0615(5) 0.54932(19) 0.2129(2) 0.0394(12) Uani 1 1 d . . . . .
H341 H 0.044854 0.588450 0.220476 0.047 Uiso 1 1 calc R U . . .
C351 C -0.0511(5) 0.5130(2) 0.1914(2) 0.0427(13) Uani 1 1 d . . . . .
H351 H -0.145159 0.527605 0.183680 0.051 Uiso 1 1 calc R U . . .
C361 C -0.0281(5) 0.45612(19) 0.1812(2) 0.0384(12) Uani 1 1 d . . . . .
H361 H -0.106194 0.431461 0.167437 0.046 Uiso 1 1 calc R U . . .
C371 C 0.1088(4) 0.43480(18) 0.1911(2) 0.0284(10) Uani 1 1 d . . . . .
H371 H 0.124438 0.395405 0.184547 0.034 Uiso 1 1 calc R U . . .
C381 C 0.6530(4) 0.35412(19) 0.2053(2) 0.0239(9) Uani 1 1 d . . . . .
H38A H 0.707(5) 0.3168(19) 0.212(2) 0.049(14) Uiso 1 1 d . . . . .
H38B H 0.698(4) 0.3861(16) 0.2344(18) 0.027(11) Uiso 1 1 d . . . . .
P12 P 0.44288(11) 0.29715(4) 0.28956(5) 0.0208(2) Uani 1 1 d . . . . .
C12 C 0.2706(4) 0.27274(16) 0.30459(18) 0.0230(9) Uani 1 1 d . . . . .
C22 C 0.1671(4) 0.31480(19) 0.3030(2) 0.0303(10) Uani 1 1 d . . . . .
H22 H 0.189163 0.353007 0.293638 0.036 Uiso 1 1 calc R U . . .
C32 C 0.0327(5) 0.3021(2) 0.3149(2) 0.0393(12) Uani 1 1 d . . . . .
H32 H -0.036054 0.331467 0.314184 0.047 Uiso 1 1 calc R U . . .
C42 C -0.0003(5) 0.2465(2) 0.3279(2) 0.0446(13) Uani 1 1 d . . . . .
H42 H -0.092396 0.237320 0.335617 0.053 Uiso 1 1 calc R U . . .
C52 C 0.1002(5) 0.2047(2) 0.3295(2) 0.0421(12) Uani 1 1 d . . . . .
H52 H 0.076996 0.166447 0.338403 0.051 Uiso 1 1 calc R U . . .
C62 C 0.2358(5) 0.21731(18) 0.3183(2) 0.0321(10) Uani 1 1 d . . . . .
H62 H 0.304559 0.187864 0.320090 0.038 Uiso 1 1 calc R U . . .
C72 C 0.5525(4) 0.23230(16) 0.2927(2) 0.0248(9) Uani 1 1 d . . . . .
C82 C 0.5894(4) 0.21113(18) 0.2370(2) 0.0324(10) Uani 1 1 d . . . . .
H82 H 0.553335 0.229133 0.197578 0.039 Uiso 1 1 calc R U . . .
C92 C 0.6783(4) 0.16409(17) 0.2380(2) 0.0366(12) Uani 1 1 d . . . . .
H92 H 0.701120 0.150008 0.199335 0.044 Uiso 1 1 calc R U . . .
C102 C 0.7325(4) 0.13816(18) 0.2940(3) 0.0380(12) Uani 1 1 d . . . . .
H102 H 0.794299 0.106392 0.294484 0.046 Uiso 1 1 calc R U . . .
C112 C 0.6977(4) 0.15809(17) 0.3500(2) 0.0357(11) Uani 1 1 d . . . . .
H112 H 0.735285 0.139804 0.389098 0.043 Uiso 1 1 calc R U . . .
C122 C 0.6083(4) 0.20451(17) 0.3497(2) 0.0307(10) Uani 1 1 d . . . . .
H122 H 0.584612 0.217659 0.388613 0.037 Uiso 1 1 calc R U . . .
C132 C 0.5164(4) 0.32897(15) 0.36699(18) 0.0210(9) Uani 1 1 d . . . . .
C142 C 0.6494(4) 0.35565(17) 0.3734(2) 0.0282(10) Uani 1 1 d . . . . .
H142 H 0.696538 0.357282 0.337821 0.034 Uiso 1 1 calc R U . . .
C152 C 0.7122(5) 0.37939(18) 0.4301(2) 0.0371(11) Uani 1 1 d . . . . .
H152 H 0.801467 0.397825 0.433104 0.045 Uiso 1 1 calc R U . . .
C162 C 0.6480(5) 0.37692(18) 0.4826(2) 0.0391(12) Uani 1 1 d . . . . .
H162 H 0.692970 0.393168 0.521842 0.047 Uiso 1 1 calc R U . . .
C172 C 0.5175(5) 0.35063(19) 0.4780(2) 0.0410(12) Uani 1 1 d . . . . .
H172 H 0.472062 0.348901 0.514107 0.049 Uiso 1 1 calc R U . . .
C182 C 0.4530(5) 0.32679(18) 0.4208(2) 0.0317(10) Uani 1 1 d . . . . .
H182 H 0.363556 0.308548 0.418174 0.038 Uiso 1 1 calc R U . . .

loop_
_atom_site_aniso_label
_atom_site_aniso_U_11
_atom_site_aniso_U_22
_atom_site_aniso_U_33
_atom_site_aniso_U_23
_atom_site_aniso_U_13
_atom_site_aniso_U_12
Ni1 0.0148(2) 0.0162(2) 0.0231(3) -0.0005(2) 0.0045(2) -0.0021(2)
P11 0.0209(5) 0.0214(5) 0.0232(6) -0.0008(4) 0.0049(4) -0.0053(4)
P21 0.0163(5) 0.0170(5) 0.0299(6) -0.0018(4) 0.0032(4) -0.0009(4)
C11 0.033(2) 0.033(2) 0.022(2) -0.0011(19) 0.0091(19) -0.002(2)
C21 0.047(3) 0.042(3) 0.039(3) -0.011(2) 0.016(2) -0.016(2)
C31 0.083(4) 0.061(4) 0.056(4) -0.034(3) 0.048(3) -0.026(3)
C41 0.071(4) 0.076(4) 0.066(4) -0.029(3) 0.047(4) -0.008(3)
C51 0.040(3) 0.057(3) 0.058(4) -0.011(3) 0.026(3) -0.010(3)
C61 0.033(3) 0.034(2) 0.028(2) -0.0037(19) 0.012(2) -0.004(2)
C71 0.019(2) 0.033(2) 0.032(3) -0.0006(19) 0.0094(19) -0.0032(18)
C81 0.016(2) 0.032(2) 0.028(2) 0.0031(19) 0.0010(18) -0.0079(18)
C91 0.027(2) 0.055(3) 0.030(3) 0.006(2) 0.003(2) -0.010(2)
C101 0.030(3) 0.059(3) 0.039(3) 0.020(3) 0.007(2) -0.017(2)
C111 0.040(3) 0.036(3) 0.046(3) 0.012(2) -0.003(2) -0.016(2)
C121 0.033(3) 0.022(2) 0.040(3) 0.0023(19) 0.000(2) -0.0111(19)
C131 0.024(2) 0.029(2) 0.025(2) -0.0039(18) 0.0015(19) -0.0078(18)
C141 0.035(3) 0.025(2) 0.018(2) -0.0010(17) 0.0007(19) -0.0157(19)
C151 0.047(3) 0.028(2) 0.026(2) -0.0012(19) -0.006(2) -0.014(2)
C161 0.079(4) 0.028(3) 0.030(3) 0.000(2) 0.003(3) -0.016(3)
C171 0.082(4) 0.046(3) 0.030(3) 0.002(2) 0.005(3) -0.040(3)
C181 0.047(3) 0.061(4) 0.040(3) -0.001(3) 0.010(3) -0.037(3)
C191 0.037(3) 0.035(3) 0.035(3) -0.004(2) 0.009(2) -0.016(2)
C201 0.019(2) 0.036(2) 0.024(2) -0.0004(19) 0.0047(17) -0.0005(19)
C211 0.017(2) 0.031(2) 0.034(3) 0.0066(19) 0.0022(19) -0.0037(18)
C221 0.028(2) 0.042(3) 0.036(3) 0.012(2) 0.005(2) 0.005(2)
C231 0.024(2) 0.061(3) 0.032(3) 0.002(2) -0.003(2) 0.005(2)
C241 0.028(3) 0.056(3) 0.033(3) -0.006(2) -0.006(2) -0.005(2)
C251 0.033(3) 0.037(3) 0.030(3) -0.006(2) 0.002(2) -0.004(2)
C261 0.025(2) 0.0122(19) 0.030(2) 0.0018(17) -0.0044(19) 0.0025(17)
C271 0.031(2) 0.022(2) 0.040(3) -0.0004(19) -0.003(2) 0.0005(19)
C281 0.037(3) 0.023(2) 0.060(4) -0.001(2) -0.023(3) -0.004(2)
C291 0.056(4) 0.034(3) 0.040(3) -0.005(2) -0.020(3) 0.007(2)
C301 0.057(4) 0.036(3) 0.033(3) -0.002(2) -0.006(3) 0.013(3)
C311 0.030(2) 0.029(2) 0.037(3) 0.002(2) 0.001(2) 0.005(2)
C321 0.020(2) 0.018(2) 0.027(2) 0.0028(17) 0.0026(18) 0.0021(16)
C331 0.027(2) 0.025(2) 0.037(3) -0.0018(19) 0.003(2) -0.0001(19)
C341 0.036(3) 0.026(2) 0.054(3) 0.001(2) 0.004(2) 0.012(2)
C351 0.021(2) 0.041(3) 0.065(4) 0.005(2) 0.006(2) 0.010(2)
C361 0.021(2) 0.039(3) 0.055(3) -0.001(2) 0.006(2) -0.001(2)
C371 0.025(2) 0.025(2) 0.036(3) -0.0018(19) 0.008(2) 0.0008(19)
C381 0.0128(19) 0.026(2) 0.034(3) 0.005(2) 0.0080(18) 0.0018(18)
P12 0.0171(5) 0.0227(5) 0.0226(6) 0.0013(4) 0.0037(4) -0.0022(4)
C12 0.021(2) 0.028(2) 0.020(2) 0.0006(17) 0.0030(17) -0.0044(17)
C22 0.025(2) 0.033(2) 0.034(3) 0.004(2) 0.008(2) 0.001(2)
C32 0.026(2) 0.047(3) 0.048(3) -0.003(2) 0.015(2) -0.003(2)
C42 0.029(3) 0.065(4) 0.042(3) -0.011(3) 0.014(2) -0.019(3)
C52 0.042(3) 0.039(3) 0.050(3) -0.005(2) 0.019(2) -0.022(2)
C62 0.032(3) 0.029(2) 0.036(3) -0.001(2) 0.009(2) -0.008(2)
C72 0.016(2) 0.022(2) 0.036(3) -0.0053(19) 0.0048(18) -0.0075(17)
C82 0.027(2) 0.028(2) 0.042(3) 0.000(2) 0.006(2) -0.0024(19)
C92 0.023(2) 0.027(2) 0.063(4) -0.011(2) 0.015(2) -0.0069(19)
C102 0.019(2) 0.021(2) 0.073(4) 0.001(2) 0.007(2) 0.0007(18)
C112 0.028(2) 0.023(2) 0.055(3) 0.009(2) 0.004(2) -0.005(2)
C122 0.028(2) 0.023(2) 0.043(3) 0.005(2) 0.008(2) -0.0024(19)
C132 0.025(2) 0.0144(19) 0.021(2) 0.0059(16) -0.0015(18) 0.0031(16)
C142 0.025(2) 0.030(2) 0.027(2) 0.0019(19) -0.0034(19) 0.0002(19)
C152 0.038(3) 0.031(3) 0.037(3) 0.003(2) -0.008(2) -0.008(2)
C162 0.053(3) 0.027(2) 0.031(3) -0.003(2) -0.010(2) 0.003(2)
C172 0.059(3) 0.039(3) 0.026(3) 0.000(2) 0.009(2) 0.000(3)
C182 0.038(3) 0.031(2) 0.028(3) 0.0012(19) 0.010(2) 0.001(2)

loop_
_atom_type_symbol
_atom_type_description
_atom_type_scat_dispersion_real
_atom_type_scat_dispersion_imag
_atom_type_scat_source
C C 0.0033 0.0016 'International Tables Vol C Tables 4.2.6.8 and 6.1.1.4'
H H 0.0000 0.0000 'International Tables Vol C Tables 4.2.6.8 and 6.1.1.4'
Ni Ni 0.3393 1.1124 'International Tables Vol C Tables 4.2.6.8 and 6.1.1.4'
P P 0.1023 0.0942 'International Tables Vol C Tables 4.2.6.8 and 6.1.1.4'

loop_
_diffrn_orient_matrix_type
_diffrn_orient_matrix_UB_11
_diffrn_orient_matrix_UB_12
_diffrn_orient_matrix_UB_13
_diffrn_orient_matrix_UB_21
_diffrn_orient_matrix_UB_22
_diffrn_orient_matrix_UB_23
_diffrn_orient_matrix_UB_31
_diffrn_orient_matrix_UB_32
_diffrn_orient_matrix_UB_33
'Nonius RMAT' 0.0044327 0.0098554 0.0459003 0.0747394 -0.0297238 0.0123071 0.0751994 0.0289610 -0.0029886
'Nonius RMAT' 0.0043005 0.0064976 0.0466139 0.0733733 -0.0306138 0.0097130 0.0765404 0.0289819 -0.0001907

loop_
_geom_angle_atom_site_label_1
_geom_angle_atom_site_label_2
_geom_angle_atom_site_label_3
_geom_angle
_geom_angle_site_symmetry_1
_geom_angle_site_symmetry_3
_geom_angle_publ_flag
C71 Ni1 C381 40.22(16) . . ?
C71 Ni1 P12 137.21(12) . . ?
C381 Ni1 P12 99.66(12) . . ?
C71 Ni1 P11 87.28(12) . . ?
C381 Ni1 P11 119.02(13) . . ?
P12 Ni1 P11 110.31(4) . . ?
C71 Ni1 P21 91.38(12) . . ?
C381 Ni1 P21 97.77(13) . . ?
P12 Ni1 P21 113.00(4) . . ?
P11 Ni1 P21 115.66(4) . . ?
C11 P11 C141 106.9(2) . . ?
C11 P11 C201 99.63(18) . . ?
C141 P11 C201 100.75(19) . . ?
C11 P11 Ni1 99.71(14) . . ?
C141 P11 Ni1 118.77(13) . . ?
C201 P11 Ni1 127.83(14) . . ?
C131 P21 C261 102.55(19) . . ?
C131 P21 C321 105.79(19) . . ?
C261 P21 C321 100.98(18) . . ?
C131 P21 Ni1 98.98(14) . . ?
C261 P21 Ni1 121.80(12) . . ?
C321 P21 Ni1 123.78(13) . . ?
C21 C11 C61 120.8(4) . . ?
C21 C11 P11 126.7(3) . . ?
C61 C11 P11 112.5(3) . . ?
C11 C21 C31 120.6(4) . . ?
C11 C21 H21 119.7 . . ?
C31 C21 H21 119.7 . . ?
C41 C31 C21 118.6(5) . . ?
C41 C31 H31 120.7 . . ?
C21 C31 H31 120.7 . . ?
C31 C41 C51 122.2(5) . . ?
C31 C41 H41 118.9 . . ?
C51 C41 H41 118.9 . . ?
C41 C51 C61 119.4(5) . . ?
C41 C51 H51 120.3 . . ?
C61 C51 H51 120.3 . . ?
C51 C61 C11 118.2(4) . . ?
C51 C61 C71 121.9(4) . . ?
C11 C61 C71 119.9(4) . . ?
C381 C71 C81 119.0(4) . . ?
C381 C71 C61 117.9(4) . . ?
C81 C71 C61 117.9(4) . . ?
C381 C71 Ni1 70.8(2) . . ?
C81 C71 Ni1 110.6(3) . . ?
C61 C71 Ni1 109.7(3) . . ?
C91 C81 C131 117.9(4) . . ?
C91 C81 C71 121.2(4) . . ?
C131 C81 C71 120.9(3) . . ?
C101 C91 C81 120.5(4) . . ?
C101 C91 H91 119.8 . . ?
C81 C91 H91 119.8 . . ?
C111 C101 C91 121.7(4) . . ?
C111 C101 H101 119.2 . . ?
C91 C101 H101 119.2 . . ?
C101 C111 C121 119.0(4) . . ?
C101 C111 H111 120.5 . . ?
C121 C111 H111 120.5 . . ?
C131 C121 C111 120.7(4) . . ?
C131 C121 H121 119.6 . . ?
C111 C121 H121 119.6 . . ?
C121 C131 C81 120.2(4) . . ?
C121 C131 P21 123.8(3) . . ?
C81 C131 P21 115.9(3) . . ?
C151 C141 C191 118.7(4) . . ?
C151 C141 P11 123.2(3) . . ?
C191 C141 P11 117.6(3) . . ?
C141 C151 C161 120.3(5) . . ?
C141 C151 H151 119.8 . . ?
C161 C151 H151 119.8 . . ?
C171 C161 C151 120.3(5) . . ?
C171 C161 H161 119.8 . . ?
C151 C161 H161 119.8 . . ?
C161 C171 C181 120.1(5) . . ?
C161 C171 H171 119.9 . . ?
C181 C171 H171 119.9 . . ?
C171 C181 C191 120.0(5) . . ?
C171 C181 H181 120.0 . . ?
C191 C181 H181 120.0 . . ?
C141 C191 C181 120.5(5) . . ?
C141 C191 H191 119.7 . . ?
C181 C191 H191 119.7 . . ?
C251 C201 C211 117.6(4) . . ?
C251 C201 P11 124.5(3) . . ?
C211 C201 P11 117.8(3) . . ?
C221 C211 C201 120.7(4) . . ?
C221 C211 H211 119.7 . . ?
C201 C211 H211 119.7 . . ?
C231 C221 C211 120.7(4) . . ?
C231 C221 H221 119.6 . . ?
C211 C221 H221 119.6 . . ?
C221 C231 C241 119.7(4) . . ?
C221 C231 H231 120.1 . . ?
C241 C231 H231 120.1 . . ?
C231 C241 C251 120.1(4) . . ?
C231 C241 H241 119.9 . . ?
C251 C241 H241 119.9 . . ?
C241 C251 C201 121.1(4) . . ?
C241 C251 H251 119.5 . . ?
C201 C251 H251 119.5 . . ?
C311 C261 C271 118.5(4) . . ?
C311 C261 P21 119.4(3) . . ?
C271 C261 P21 121.8(3) . . ?
C281 C271 C261 119.4(5) . . ?
C281 C271 H271 120.3 . . ?
C261 C271 H271 120.3 . . ?
C291 C281 C271 120.9(5) . . ?
C291 C281 H281 119.6 . . ?
C271 C281 H281 119.6 . . ?
C301 C291 C281 119.2(5) . . ?
C301 C291 H291 120.4 . . ?
C281 C291 H291 120.4 . . ?
C291 C301 C311 120.9(5) . . ?
C291 C301 H301 119.6 . . ?
C311 C301 H301 119.6 . . ?
C301 C311 C261 121.0(4) . . ?
C301 C311 H311 119.5 . . ?
C261 C311 H311 119.5 . . ?
C331 C321 C371 118.5(4) . . ?
C331 C321 P21 124.7(3) . . ?
C371 C321 P21 116.8(3) . . ?
C341 C331 C321 121.2(4) . . ?
C341 C331 H331 119.4 . . ?
C321 C331 H331 119.4 . . ?
C331 C341 C351 119.3(4) . . ?
C331 C341 H341 120.4 . . ?
C351 C341 H341 120.4 . . ?
C361 C351 C341 120.7(4) . . ?
C361 C351 H351 119.6 . . ?
C341 C351 H351 119.6 . . ?
C351 C361 C371 120.0(4) . . ?
C351 C361 H361 120.0 . . ?
C371 C361 H361 120.0 . . ?
C361 C371 C321 120.2(4) . . ?
C361 C371 H371 119.9 . . ?
C321 C371 H371 119.9 . . ?
C71 C381 Ni1 68.9(2) . . ?
C71 C381 H38A 121(3) . . ?
Ni1 C381 H38A 115(3) . . ?
C71 C381 H38B 119(2) . . ?
Ni1 C381 H38B 111(2) . . ?
H38A C381 H38B 114(3) . . ?
C12 P12 C132 100.53(18) . . ?
C12 P12 C72 105.16(18) . . ?
C132 P12 C72 100.24(18) . . ?
C12 P12 Ni1 116.15(13) . . ?
C132 P12 Ni1 117.81(12) . . ?
C72 P12 Ni1 114.67(14) . . ?
C62 C12 C22 118.1(4) . . ?
C62 C12 P12 126.1(3) . . ?
C22 C12 P12 115.7(3) . . ?
C32 C22 C12 121.5(4) . . ?
C32 C22 H22 119.2 . . ?
C12 C22 H22 119.2 . . ?
C42 C32 C22 119.4(4) . . ?
C42 C32 H32 120.3 . . ?
C22 C32 H32 120.3 . . ?
C52 C42 C32 119.8(4) . . ?
C52 C42 H42 120.1 . . ?
C32 C42 H42 120.1 . . ?
C42 C52 C62 121.0(4) . . ?
C42 C52 H52 119.5 . . ?
C62 C52 H52 119.5 . . ?
C12 C62 C52 120.2(4) . . ?
C12 C62 H62 119.9 . . ?
C52 C62 H62 119.9 . . ?
C82 C72 C122 117.5(4) . . ?
C82 C72 P12 119.6(3) . . ?
C122 C72 P12 122.9(3) . . ?
C72 C82 C92 121.2(4) . . ?
C72 C82 H82 119.4 . . ?
C92 C82 H82 119.4 . . ?
C102 C92 C82 120.4(5) . . ?
C102 C92 H92 119.8 . . ?
C82 C92 H92 119.8 . . ?
C92 C102 C112 119.8(4) . . ?
C92 C102 H102 120.1 . . ?
C112 C102 H102 120.1 . . ?
C102 C112 C122 120.5(4) . . ?
C102 C112 H112 119.8 . . ?
C122 C112 H112 119.8 . . ?
C112 C122 C72 120.7(4) . . ?
C112 C122 H122 119.7 . . ?
C72 C122 H122 119.7 . . ?
C182 C132 C142 117.2(4) . . ?
C182 C132 P12 125.0(3) . . ?
C142 C132 P12 117.7(3) . . ?
C152 C142 C132 121.0(4) . . ?
C152 C142 H142 119.5 . . ?
C132 C142 H142 119.5 . . ?
C142 C152 C162 121.0(4) . . ?
C142 C152 H152 119.5 . . ?
C162 C152 H152 119.5 . . ?
C152 C162 C172 119.5(4) . . ?
C152 C162 H162 120.3 . . ?
C172 C162 H162 120.3 . . ?
C162 C172 C182 119.9(4) . . ?
C162 C172 H172 120.1 . . ?
C182 C172 H172 120.1 . . ?
C172 C182 C132 121.4(4) . . ?
C172 C182 H182 119.3 . . ?
C132 C182 H182 119.3 . . ?

loop_
_geom_bond_atom_site_label_1
_geom_bond_atom_site_label_2
_geom_bond_distance
_geom_bond_site_symmetry_2
_geom_bond_publ_flag
Ni1 C71 2.024(4) . ?
Ni1 C381 2.048(4) . ?
Ni1 P12 2.1607(11) . ?
Ni1 P11 2.1669(11) . ?
Ni1 P21 2.1818(11) . ?
P11 C11 1.827(4) . ?
P11 C141 1.830(4) . ?
P11 C201 1.851(4) . ?
P21 C131 1.825(4) . ?
P21 C261 1.830(4) . ?
P21 C321 1.832(4) . ?
C11 C21 1.382(6) . ?
C11 C61 1.412(6) . ?
C21 C31 1.391(6) . ?
C21 H21 0.9500 . ?
C31 C41 1.379(7) . ?
C31 H31 0.9500 . ?
C41 C51 1.387(7) . ?
C41 H41 0.9500 . ?
C51 C61 1.406(6) . ?
C51 H51 0.9500 . ?
C61 C71 1.525(6) . ?
C71 C381 1.400(6) . ?
C71 C81 1.516(5) . ?
C81 C91 1.395(6) . ?
C81 C131 1.413(5) . ?
C91 C101 1.392(6) . ?
C91 H91 0.9500 . ?
C101 C111 1.354(7) . ?
C101 H101 0.9500 . ?
C111 C121 1.397(6) . ?
C111 H111 0.9500 . ?
C121 C131 1.386(5) . ?
C121 H121 0.9500 . ?
C141 C151 1.386(6) . ?
C141 C191 1.388(6) . ?
C151 C161 1.398(6) . ?
C151 H151 0.9500 . ?
C161 C171 1.370(7) . ?
C161 H161 0.9500 . ?
C171 C181 1.374(7) . ?
C171 H171 0.9500 . ?
C181 C191 1.399(6) . ?
C181 H181 0.9500 . ?
C191 H191 0.9500 . ?
C201 C251 1.389(6) . ?
C201 C211 1.398(5) . ?
C211 C221 1.387(6) . ?
C211 H211 0.9500 . ?
C221 C231 1.359(6) . ?
C221 H221 0.9500 . ?
C231 C241 1.382(6) . ?
C231 H231 0.9500 . ?
C241 C251 1.384(6) . ?
C241 H241 0.9500 . ?
C251 H251 0.9500 . ?
C261 C311 1.390(6) . ?
C261 C271 1.401(6) . ?
C271 C281 1.395(6) . ?
C271 H271 0.9500 . ?
C281 C291 1.388(7) . ?
C281 H281 0.9500 . ?
C291 C301 1.365(7) . ?
C291 H291 0.9500 . ?
C301 C311 1.380(6) . ?
C301 H301 0.9500 . ?
C311 H311 0.9500 . ?
C321 C331 1.389(5) . ?
C321 C371 1.405(5) . ?
C331 C341 1.382(5) . ?
C331 H331 0.9500 . ?
C341 C351 1.385(6) . ?
C341 H341 0.9500 . ?
C351 C361 1.376(6) . ?
C351 H351 0.9500 . ?
C361 C371 1.383(6) . ?
C361 H361 0.9500 . ?
C371 H371 0.9500 . ?
C381 H38A 1.01(5) . ?
C381 H38B 1.02(4) . ?
P12 C12 1.827(4) . ?
P12 C132 1.836(4) . ?
P12 C72 1.842(4) . ?
C12 C62 1.386(5) . ?
C12 C22 1.394(5) . ?
C22 C32 1.388(6) . ?
C22 H22 0.9500 . ?
C32 C42 1.381(6) . ?
C32 H32 0.9500 . ?
C42 C52 1.371(7) . ?
C42 H42 0.9500 . ?
C52 C62 1.394(6) . ?
C52 H52 0.9500 . ?
C62 H62 0.9500 . ?
C72 C82 1.391(6) . ?
C72 C122 1.400(6) . ?
C82 C92 1.391(6) . ?
C82 H82 0.9500 . ?
C92 C102 1.358(6) . ?
C92 H92 0.9500 . ?
C102 C112 1.379(6) . ?
C102 H102 0.9500 . ?
C112 C122 1.384(6) . ?
C112 H112 0.9500 . ?
C122 H122 0.9500 . ?
C132 C182 1.392(5) . ?
C132 C142 1.403(5) . ?
C142 C152 1.371(6) . ?
C142 H142 0.9500 . ?
C152 C162 1.372(6) . ?
C152 H152 0.9500 . ?
C162 C172 1.381(6) . ?
C162 H162 0.9500 . ?
C172 C182 1.385(6) . ?
C172 H172 0.9500 . ?
C182 H182 0.9500 . ?

loop_
_geom_torsion_atom_site_label_1
_geom_torsion_atom_site_label_2
_geom_torsion_atom_site_label_3
_geom_torsion_atom_site_label_4
_geom_torsion
_geom_torsion_site_symmetry_1
_geom_torsion_site_symmetry_2
_geom_torsion_site_symmetry_3
_geom_torsion_site_symmetry_4
_geom_torsion_publ_flag
C141 P11 C11 C21 37.2(5) . . . . ?
C201 P11 C11 C21 -67.3(5) . . . . ?
Ni1 P11 C11 C21 161.4(4) . . . . ?
C141 P11 C11 C61 -144.4(3) . . . . ?
C201 P11 C11 C61 111.2(3) . . . . ?
Ni1 P11 C11 C61 -20.1(3) . . . . ?
C61 C11 C21 C31 5.0(8) . . . . ?
P11 C11 C21 C31 -176.6(4) . . . . ?
C11 C21 C31 C41 -1.6(9) . . . . ?
C21 C31 C41 C51 -1.7(10) . . . . ?
C31 C41 C51 C61 1.4(9) . . . . ?
C41 C51 C61 C11 2.0(8) . . . . ?
C41 C51 C61 C71 179.7(5) . . . . ?
C21 C11 C61 C51 -5.2(7) . . . . ?
P11 C11 C61 C51 176.3(4) . . . . ?
C21 C11 C61 C71 177.1(4) . . . . ?
P11 C11 C61 C71 -1.5(5) . . . . ?
C51 C61 C71 C381 -74.5(6) . . . . ?
C11 C61 C71 C381 103.2(5) . . . . ?
C51 C61 C71 C81 79.6(6) . . . . ?
C11 C61 C71 C81 -102.7(5) . . . . ?
C51 C61 C71 Ni1 -152.6(4) . . . . ?
C11 C61 C71 Ni1 25.1(5) . . . . ?
C381 C71 C81 C91 113.1(5) . . . . ?
C61 C71 C81 C91 -40.7(6) . . . . ?
Ni1 C71 C81 C91 -168.0(3) . . . . ?
C381 C71 C81 C131 -64.7(5) . . . . ?
C61 C71 C81 C131 141.5(4) . . . . ?
Ni1 C71 C81 C131 14.2(5) . . . . ?
C131 C81 C91 C101 0.4(6) . . . . ?
C71 C81 C91 C101 -177.4(4) . . . . ?
C81 C91 C101 C111 -1.6(7) . . . . ?
C91 C101 C111 C121 2.0(7) . . . . ?
C101 C111 C121 C131 -1.3(7) . . . . ?
C111 C121 C131 C81 0.1(6) . . . . ?
C111 C121 C131 P21 -176.6(3) . . . . ?
C91 C81 C131 C121 0.4(6) . . . . ?
C71 C81 C131 C121 178.2(4) . . . . ?
C91 C81 C131 P21 177.3(3) . . . . ?
C71 C81 C131 P21 -4.9(5) . . . . ?
C261 P21 C131 C121 -63.5(4) . . . . ?
C321 P21 C131 C121 41.9(4) . . . . ?
Ni1 P21 C131 C121 170.9(3) . . . . ?
C261 P21 C131 C81 119.7(3) . . . . ?
C321 P21 C131 C81 -134.9(3) . . . . ?
Ni1 P21 C131 C81 -5.9(3) . . . . ?
C11 P11 C141 C151 27.7(4) . . . . ?
C201 P11 C141 C151 131.3(4) . . . . ?
Ni1 P11 C141 C151 -84.0(4) . . . . ?
C11 P11 C141 C191 -159.6(3) . . . . ?
C201 P11 C141 C191 -56.0(4) . . . . ?
Ni1 P11 C141 C191 88.7(3) . . . . ?
C191 C141 C151 C161 0.5(6) . . . . ?
P11 C141 C151 C161 173.1(3) . . . . ?
C141 C151 C161 C171 0.6(7) . . . . ?
C151 C161 C171 C181 -0.9(7) . . . . ?
C161 C171 C181 C191 0.0(7) . . . . ?
C151 C141 C191 C181 -1.3(6) . . . . ?
P11 C141 C191 C181 -174.4(3) . . . . ?
C171 C181 C191 C141 1.1(7) . . . . ?
C11 P11 C201 C251 89.2(4) . . . . ?
C141 P11 C201 C251 -20.3(4) . . . . ?
Ni1 P11 C201 C251 -160.4(3) . . . . ?
C11 P11 C201 C211 -86.4(3) . . . . ?
C141 P11 C201 C211 164.1(3) . . . . ?
Ni1 P11 C201 C211 24.0(4) . . . . ?
C251 C201 C211 C221 1.6(6) . . . . ?
P11 C201 C211 C221 177.5(3) . . . . ?
C201 C211 C221 C231 -1.6(7) . . . . ?
C211 C221 C231 C241 1.8(7) . . . . ?
C221 C231 C241 C251 -2.0(7) . . . . ?
C231 C241 C251 C201 2.0(7) . . . . ?
C211 C201 C251 C241 -1.8(6) . . . . ?
P11 C201 C251 C241 -177.4(3) . . . . ?
C131 P21 C261 C311 160.1(3) . . . . ?
C321 P21 C261 C311 51.0(3) . . . . ?
Ni1 P21 C261 C311 -90.9(3) . . . . ?
C131 P21 C261 C271 -25.8(4) . . . . ?
C321 P21 C261 C271 -134.9(3) . . . . ?
Ni1 P21 C261 C271 83.3(3) . . . . ?
C311 C261 C271 C281 -1.1(6) . . . . ?
P21 C261 C271 C281 -175.3(3) . . . . ?
C261 C271 C281 C291 0.4(6) . . . . ?
C271 C281 C291 C301 -0.3(7) . . . . ?
C281 C291 C301 C311 0.9(7) . . . . ?
C291 C301 C311 C261 -1.6(7) . . . . ?
C271 C261 C311 C301 1.7(6) . . . . ?
P21 C261 C311 C301 176.0(3) . . . . ?
C131 P21 C321 C331 -69.9(4) . . . . ?
C261 P21 C321 C331 36.6(4) . . . . ?
Ni1 P21 C321 C331 177.5(3) . . . . ?
C131 P21 C321 C371 112.7(3) . . . . ?
C261 P21 C321 C371 -140.7(3) . . . . ?
Ni1 P21 C321 C371 0.1(4) . . . . ?
C371 C321 C331 C341 -3.6(6) . . . . ?
P21 C321 C331 C341 179.1(4) . . . . ?
C321 C331 C341 C351 1.5(7) . . . . ?
C331 C341 C351 C361 1.0(8) . . . . ?
C341 C351 C361 C371 -1.4(7) . . . . ?
C351 C361 C371 C321 -0.8(7) . . . . ?
C331 C321 C371 C361 3.2(6) . . . . ?
P21 C321 C371 C361 -179.3(3) . . . . ?
C81 C71 C381 Ni1 103.5(3) . . . . ?
C61 C71 C381 Ni1 -102.7(3) . . . . ?
C132 P12 C12 C62 -101.0(4) . . . . ?
C72 P12 C12 C62 2.8(4) . . . . ?
Ni1 P12 C12 C62 130.7(3) . . . . ?
C132 P12 C12 C22 77.7(3) . . . . ?
C72 P12 C12 C22 -178.5(3) . . . . ?
Ni1 P12 C12 C22 -50.6(3) . . . . ?
C62 C12 C22 C32 0.1(6) . . . . ?
P12 C12 C22 C32 -178.7(3) . . . . ?
C12 C22 C32 C42 -0.8(7) . . . . ?
C22 C32 C42 C52 0.7(7) . . . . ?
C32 C42 C52 C62 0.0(7) . . . . ?
C22 C12 C62 C52 0.6(6) . . . . ?
P12 C12 C62 C52 179.3(3) . . . . ?
C42 C52 C62 C12 -0.7(7) . . . . ?
C12 P12 C72 C82 109.8(3) . . . . ?
C132 P12 C72 C82 -146.3(3) . . . . ?
Ni1 P12 C72 C82 -19.1(4) . . . . ?
C12 P12 C72 C122 -74.0(4) . . . . ?
C132 P12 C72 C122 30.0(4) . . . . ?
Ni1 P12 C72 C122 157.2(3) . . . . ?
C122 C72 C82 C92 0.1(6) . . . . ?
P12 C72 C82 C92 176.5(3) . . . . ?
C72 C82 C92 C102 -0.8(6) . . . . ?
C82 C92 C102 C112 1.0(6) . . . . ?
C92 C102 C112 C122 -0.3(6) . . . . ?
C102 C112 C122 C72 -0.4(6) . . . . ?
C82 C72 C122 C112 0.5(6) . . . . ?
P12 C72 C122 C112 -175.8(3) . . . . ?
C12 P12 C132 C182 5.7(4) . . . . ?
C72 P12 C132 C182 -102.0(4) . . . . ?
Ni1 P12 C132 C182 133.0(3) . . . . ?
C12 P12 C132 C142 -176.9(3) . . . . ?
C72 P12 C132 C142 75.4(3) . . . . ?
Ni1 P12 C132 C142 -49.7(3) . . . . ?
C182 C132 C142 C152 -1.2(6) . . . . ?
P12 C132 C142 C152 -178.7(3) . . . . ?
C132 C142 C152 C162 1.1(6) . . . . ?
C142 C152 C162 C172 -0.7(7) . . . . ?
C152 C162 C172 C182 0.3(7) . . . . ?
C162 C172 C182 C132 -0.5(7) . . . . ?
C142 C132 C182 C172 0.8(6) . . . . ?
P12 C132 C182 C172 178.2(3) . . . . ?
